data_7707979
loop_
_publ_author_name
'Saha, Koushik'
'Gayen, Sourav'
'Kaur, Urminder'
'Roisnel, Thierry'
'Ghosh, Sundargopal'

_publ_section_title
;
 Stabilization of dichalcogenide ligands in the coordination sphere of a
 ruthenium system.
;
_journal_issue 37
_journal_name_full 'Dalton transactions (Cambridge, England : 2003)'
_journal_page_first 12990
_journal_page_last 13001
_journal_paper_doi 10.1039/d1dt01614h
_journal_volume 50
_journal_year 2021
_chemical_compound_source 'synthesis as described'
_chemical_formula_moiety 'C40 H56 Cl4 Ru4 S2'
_chemical_formula_sum 'C40 H56 Cl4 Ru4 S2'
_chemical_formula_weight 1147.04
_space_group_crystal_system monoclinic
_space_group_IT_number 14
_space_group_name_Hall '-P 2ybc'
_space_group_name_H-M_alt 'P 1 21/c 1'
_atom_sites_solution_hydrogens geom
_atom_sites_solution_primary dual
_atom_sites_solution_secondary difmap
_audit_update_record
;
2021-04-14 deposited with the CCDC.	2021-08-06 downloaded from the CCDC.
;
_cell_angle_alpha 90
_cell_angle_beta 106.413(4)
_cell_angle_gamma 90
_cell_formula_units_Z 4
_cell_length_a 14.8508(15)
_cell_length_b 17.5180(18)
_cell_length_c 18.851(2)
_cell_measurement_reflns_used 9691
_cell_measurement_temperature 150(2)
_cell_measurement_theta_max 27.5220
_cell_measurement_theta_min 2.3017
_cell_measurement_wavelength 0.71073
_cell_volume 4704.4(8)
_computing_cell_refinement 'APEX3 (Bruker, 2015)'
_computing_data_collection 'Bruker APEX3 (Bruker, 2015)'
_computing_data_reduction 'SAINT (Bruker, 2014)'
_computing_molecular_graphics
;
   'SXGRAPH (L. Farrugia, 1999), Mercury (CSD, 2020)'
;
_computing_publication_material 'CRYSCALC (T. Roisnel, local program, 2020)'
_computing_structure_refinement 'SHELXL-2018_3 (Sheldrick, 2018)'
_computing_structure_solution 'SHELXT 2018_2 (Sheldrick, 2018)'
_diffrn_ambient_temperature 150(2)
_diffrn_detector '(CMOS) PHOTON 100'
_diffrn_detector_area_resol_mean 10.4167
_diffrn_measured_fraction_theta_full 0.997
_diffrn_measured_fraction_theta_max 0.995
_diffrn_measurement_device_type 'D8 VENTURE Bruker AXS'
_diffrn_measurement_method 'rotation images'
_diffrn_orient_matrix_UB_11 0.0540975
_diffrn_orient_matrix_UB_12 -0.0361993
_diffrn_orient_matrix_UB_13 0.0087043
_diffrn_orient_matrix_UB_21 -0.0097610
_diffrn_orient_matrix_UB_22 -0.0150526
_diffrn_orient_matrix_UB_23 0.0484620
_diffrn_orient_matrix_UB_31 -0.0436551
_diffrn_orient_matrix_UB_32 -0.0414926
_diffrn_orient_matrix_UB_33 -0.0251748
_diffrn_radiation_monochromator 'multilayer monochromator'
_diffrn_radiation_probe x-ray
_diffrn_radiation_source 'Incoatec microfocus sealed tube'
_diffrn_radiation_type MoK\a
_diffrn_radiation_wavelength 0.71073
_diffrn_reflns_av_R_equivalents 0.0302
_diffrn_reflns_av_unetI/netI 0.0269
_diffrn_reflns_limit_h_max 19
_diffrn_reflns_limit_h_min -19
_diffrn_reflns_limit_k_max 22
_diffrn_reflns_limit_k_min -20
_diffrn_reflns_limit_l_max 24
_diffrn_reflns_limit_l_min -24
_diffrn_reflns_number 43929
_diffrn_reflns_theta_full 25.242
_diffrn_reflns_theta_max 27.543
_diffrn_reflns_theta_min 2.325
_diffrn_source_current 1.0
_diffrn_source_power 50.0
_diffrn_source_voltage 50.0
_exptl_absorpt_coefficient_mu 1.601
_exptl_absorpt_correction_T_max 0.880
_exptl_absorpt_correction_T_min 0.629
_exptl_absorpt_correction_type multi-scan
_exptl_absorpt_process_details
;
  [Sheldrick, G.M. (2014). SADABS Bruker AXS Inc., Madison, Wisconsin, USA]
;
_exptl_crystal_colour red
_exptl_crystal_density_diffrn 1.620
_exptl_crystal_description board
_exptl_crystal_F_000 2288
_exptl_crystal_size_max 0.310
_exptl_crystal_size_mid 0.130
_exptl_crystal_size_min 0.080
_refine_diff_density_max 2.247
_refine_diff_density_min -1.814
_refine_diff_density_rms 0.106
_refine_ls_extinction_method none
_refine_ls_goodness_of_fit_ref 1.103
_refine_ls_hydrogen_treatment constr
_refine_ls_matrix_type full
_refine_ls_number_parameters 451
_refine_ls_number_reflns 10810
_refine_ls_number_restraints 0
_refine_ls_restrained_S_all 1.103
_refine_ls_R_factor_all 0.0292
_refine_ls_R_factor_gt 0.0256
_refine_ls_shift/su_max 0.003
_refine_ls_shift/su_mean 0.000
_refine_ls_structure_factor_coef Fsqd
_refine_ls_weighting_details 'w=1/[\s^2^(Fo^2^)+(0.0238P)^2^+7.8157P] where P=(Fo^2^+2Fc^2^)/3'
_refine_ls_weighting_scheme calc
_refine_ls_wR_factor_gt 0.0623
_refine_ls_wR_factor_ref 0.0645
_reflns_number_gt 9867
_reflns_number_total 10810
_reflns_threshold_expression >2sigma(I)
_cod_data_source_file d1dt01614h2.cif
_cod_data_source_block SGGK25
_cod_depositor_comments 'Adding full bibliography for 7707977--7707979.cif.'
_cod_original_cell_volume 4704.4(9)
_cod_original_sg_symbol_H-M 'P 21/c'
_cod_database_code 7707979

loop_
_space_group_symop_operation_xyz
'x, y, z'
'-x, y+1/2, -z+1/2'
'-x, -y, -z'
'x, -y-1/2, z-1/2'

loop_
_atom_site_label
_atom_site_type_symbol
_atom_site_fract_x
_atom_site_fract_y
_atom_site_fract_z
_atom_site_U_iso_or_equiv
_atom_site_adp_type
_atom_site_occupancy
_atom_site_site_symmetry_order
_atom_site_calc_flag
_atom_site_refinement_flags_posn
_atom_site_refinement_flags_adp
_atom_site_refinement_flags_occupancy
_atom_site_disorder_assembly
_atom_site_disorder_group
Ru1 Ru 0.62778(2) 0.22699(2) 0.31261(2) 0.01041(5) Uani 1 1 d . . . . .
Cl1 Cl 0.76041(4) 0.21180(3) 0.42131(3) 0.01601(11) Uani 1 1 d . . . . .
C1 C 0.48968(16) 0.26860(15) 0.24682(14) 0.0171(5) Uani 1 1 d . . . . .
C2 C 0.51054(17) 0.30206(14) 0.31879(14) 0.0175(5) Uani 1 1 d . . . . .
H2 H 0.507234 0.355874 0.323747 0.021 Uiso 1 1 calc R U . . .
C3 C 0.53591(17) 0.25587(14) 0.38224(14) 0.0167(5) Uani 1 1 d . . . . .
H3 H 0.552980 0.279221 0.429660 0.020 Uiso 1 1 calc R U . . .
C4 C 0.53658(17) 0.17398(14) 0.37695(14) 0.0159(5) Uani 1 1 d . . . . .
C5 C 0.51581(16) 0.14083(14) 0.30642(14) 0.0174(5) Uani 1 1 d . . . . .
H5 H 0.515406 0.086841 0.301550 0.021 Uiso 1 1 calc R U . . .
C6 C 0.49522(16) 0.18792(14) 0.24177(14) 0.0164(5) Uani 1 1 d . . . . .
H6 H 0.485061 0.164773 0.194585 0.020 Uiso 1 1 calc R U . . .
C7 C 0.46580(18) 0.31819(16) 0.17897(15) 0.0230(5) Uani 1 1 d . . . . .
H7A H 0.492350 0.295819 0.141664 0.034 Uiso 1 1 calc R U . . .
H7B H 0.492037 0.369323 0.192003 0.034 Uiso 1 1 calc R U . . .
H7C H 0.397431 0.321765 0.159011 0.034 Uiso 1 1 calc R U . . .
C8 C 0.5633(2) 0.12932(15) 0.44817(15) 0.0226(5) Uani 1 1 d . . . . .
H8 H 0.615385 0.157583 0.483730 0.027 Uiso 1 1 calc R U . . .
C9 C 0.4796(2) 0.1280(2) 0.48084(17) 0.0348(7) Uani 1 1 d . . . . .
H9A H 0.458931 0.180392 0.485671 0.052 Uiso 1 1 calc R U . . .
H9B H 0.498501 0.103725 0.529647 0.052 Uiso 1 1 calc R U . . .
H9C H 0.427897 0.099054 0.448043 0.052 Uiso 1 1 calc R U . . .
C10 C 0.5988(3) 0.04943(17) 0.44000(18) 0.0363(7) Uani 1 1 d . . . . .
H10A H 0.547855 0.019021 0.408104 0.054 Uiso 1 1 calc R U . . .
H10B H 0.620453 0.025324 0.488783 0.054 Uiso 1 1 calc R U . . .
H10C H 0.650957 0.052394 0.417839 0.054 Uiso 1 1 calc R U . . .
Ru2 Ru 0.76065(2) 0.19477(2) 0.22673(2) 0.01152(5) Uani 1 1 d . . . . .
Cl2 Cl 0.63513(4) 0.19928(4) 0.11109(3) 0.02186(13) Uani 1 1 d . . . . .
C11 C 0.91521(17) 0.22277(15) 0.24627(15) 0.0191(5) Uani 1 1 d . . . . .
C12 C 0.89684(17) 0.19046(15) 0.30971(14) 0.0178(5) Uani 1 1 d . . . . .
H12 H 0.916164 0.216878 0.355532 0.021 Uiso 1 1 calc R U . . .
C13 C 0.85011(16) 0.11935(14) 0.30590(13) 0.0160(5) Uani 1 1 d . . . . .
H13 H 0.836538 0.099869 0.348774 0.019 Uiso 1 1 calc R U . . .
C14 C 0.82302(17) 0.07643(14) 0.23866(14) 0.0167(5) Uani 1 1 d . . . . .
C15 C 0.83638(18) 0.11152(15) 0.17566(14) 0.0194(5) Uani 1 1 d . . . . .
H15 H 0.814930 0.086070 0.129440 0.023 Uiso 1 1 calc R U . . .
C16 C 0.88103(18) 0.18413(15) 0.17822(15) 0.0204(5) Uani 1 1 d . . . . .
H16 H 0.887726 0.206448 0.134058 0.025 Uiso 1 1 calc R U . . .
C17 C 0.96994(19) 0.29570(16) 0.25194(19) 0.0295(6) Uani 1 1 d . . . . .
H17A H 0.983108 0.305903 0.204733 0.044 Uiso 1 1 calc R U . . .
H17B H 1.029209 0.290902 0.291144 0.044 Uiso 1 1 calc R U . . .
H17C H 0.933221 0.337901 0.263638 0.044 Uiso 1 1 calc R U . . .
C18 C 0.7809(2) -0.00276(16) 0.23416(17) 0.0248(6) Uani 1 1 d . . . . .
H18 H 0.762745 -0.018749 0.181074 0.030 Uiso 1 1 calc R U . . .
C19 C 0.6937(2) -0.00741(19) 0.2610(3) 0.0464(10) Uani 1 1 d . . . . .
H19A H 0.709460 0.007903 0.313032 0.070 Uiso 1 1 calc R U . . .
H19B H 0.670001 -0.059930 0.255833 0.070 Uiso 1 1 calc R U . . .
H19C H 0.645347 0.026808 0.231301 0.070 Uiso 1 1 calc R U . . .
C20 C 0.8575(2) -0.05760(16) 0.27710(19) 0.0320(7) Uani 1 1 d . . . . .
H20A H 0.910771 -0.056146 0.256109 0.048 Uiso 1 1 calc R U . . .
H20B H 0.832217 -0.109590 0.273500 0.048 Uiso 1 1 calc R U . . .
H20C H 0.878412 -0.042129 0.329150 0.048 Uiso 1 1 calc R U . . .
Ru3 Ru 0.82632(2) 0.49068(2) 0.26456(2) 0.01191(5) Uani 1 1 d . . . . .
Cl3 Cl 0.98366(4) 0.48551(4) 0.34789(3) 0.01950(12) Uani 1 1 d . . . . .
C21 C 0.85143(16) 0.42194(14) 0.48933(12) 0.0142(4) Uani 1 1 d . . . . .
C22 C 0.86505(16) 0.50122(14) 0.48286(13) 0.0147(5) Uani 1 1 d . . . . .
H22 H 0.924194 0.519218 0.479822 0.018 Uiso 1 1 calc R U . . .
C23 C 0.79221(17) 0.55471(14) 0.48079(13) 0.0162(5) Uani 1 1 d . . . . .
H23 H 0.804642 0.607836 0.479864 0.019 Uiso 1 1 calc R U . . .
C24 C 0.70207(17) 0.52967(15) 0.48009(13) 0.0163(5) Uani 1 1 d . . . . .
C25 C 0.68698(17) 0.44852(15) 0.48188(13) 0.0168(5) Uani 1 1 d . . . . .
H25 H 0.625685 0.430108 0.478301 0.020 Uiso 1 1 calc R U . . .
C26 C 0.75991(17) 0.39609(14) 0.48873(13) 0.0156(5) Uani 1 1 d . . . . .
H26 H 0.748623 0.343144 0.492997 0.019 Uiso 1 1 calc R U . . .
C27 C 0.93060(17) 0.36650(15) 0.49606(14) 0.0183(5) Uani 1 1 d . . . . .
H27A H 0.966418 0.381106 0.461775 0.027 Uiso 1 1 calc R U . . .
H27B H 0.905080 0.315011 0.483979 0.027 Uiso 1 1 calc R U . . .
H27C H 0.971934 0.367238 0.546808 0.027 Uiso 1 1 calc R U . . .
C28 C 0.62035(18) 0.58289(16) 0.47579(15) 0.0237(6) Uani 1 1 d . . . . .
H28 H 0.565643 0.563987 0.435392 0.028 Uiso 1 1 calc R U . . .
C29 C 0.5934(2) 0.5785(2) 0.54865(18) 0.0357(7) Uani 1 1 d . . . . .
H29A H 0.581622 0.525180 0.559063 0.054 Uiso 1 1 calc R U . . .
H29B H 0.536616 0.608726 0.544306 0.054 Uiso 1 1 calc R U . . .
H29C H 0.644889 0.598707 0.589033 0.054 Uiso 1 1 calc R U . . .
C30 C 0.6386(2) 0.66501(17) 0.45806(18) 0.0317(7) Uani 1 1 d . . . . .
H30A H 0.688084 0.686641 0.499102 0.048 Uiso 1 1 calc R U . . .
H30B H 0.580968 0.694909 0.450855 0.048 Uiso 1 1 calc R U . . .
H30C H 0.658637 0.666467 0.412797 0.048 Uiso 1 1 calc R U . . .
Ru4 Ru 0.74887(2) 0.46787(2) 0.39029(2) 0.00991(5) Uani 1 1 d . . . . .
Cl4 Cl 0.59450(4) 0.48446(3) 0.30430(3) 0.01756(12) Uani 1 1 d . . . . .
C31 C 0.79321(19) 0.45612(15) 0.14432(13) 0.0201(5) Uani 1 1 d . . . . .
C32 C 0.71271(17) 0.48434(16) 0.16256(14) 0.0197(5) Uani 1 1 d . . . . .
H32 H 0.657523 0.454011 0.152721 0.024 Uiso 1 1 calc R U . . .
C33 C 0.7142(2) 0.55700(16) 0.19515(14) 0.0246(6) Uani 1 1 d . . . . .
H33 H 0.660044 0.574846 0.207378 0.029 Uiso 1 1 calc R U . . .
C34 C 0.7964(2) 0.60443(16) 0.21013(15) 0.0307(7) Uani 1 1 d . . . . .
C35 C 0.8761(2) 0.57395(19) 0.19595(15) 0.0312(7) Uani 1 1 d . . . . .
H35 H 0.932476 0.602885 0.207920 0.037 Uiso 1 1 calc R U . . .
C36 C 0.87477(19) 0.50059(18) 0.16401(14) 0.0257(6) Uani 1 1 d . . . . .
H36 H 0.930663 0.481121 0.155747 0.031 Uiso 1 1 calc R U . . .
C37 C 0.7899(3) 0.38093(18) 0.10573(16) 0.0366(8) Uani 1 1 d . . . . .
H37A H 0.765772 0.388494 0.052189 0.055 Uiso 1 1 calc R U . . .
H37B H 0.748598 0.345864 0.122318 0.055 Uiso 1 1 calc R U . . .
H37C H 0.853282 0.359272 0.117452 0.055 Uiso 1 1 calc R U . . .
C38 C 0.8010(4) 0.6852(2) 0.2388(2) 0.0684(8) Uani 1 1 d . . . . .
H38 H 0.868511 0.700639 0.251055 0.082 Uiso 1 1 calc R U . . .
C39 C 0.7731(4) 0.6972(2) 0.3038(2) 0.0684(8) Uani 1 1 d . . . . .
H39A H 0.710775 0.674982 0.297496 0.103 Uiso 1 1 calc R U . . .
H39B H 0.770951 0.752086 0.313147 0.103 Uiso 1 1 calc R U . . .
H39C H 0.818350 0.672755 0.345814 0.103 Uiso 1 1 calc R U . . .
C40 C 0.7482(4) 0.7383(2) 0.1771(2) 0.0684(8) Uani 1 1 d . . . . .
H40A H 0.684814 0.718364 0.154955 0.103 Uiso 1 1 calc R U . . .
H40B H 0.781644 0.741426 0.139184 0.103 Uiso 1 1 calc R U . . .
H40C H 0.744187 0.789248 0.197408 0.103 Uiso 1 1 calc R U . . .
S1 S 0.69854(4) 0.31145(3) 0.25007(3) 0.01063(10) Uani 1 1 d . . . . .
S2 S 0.80350(4) 0.37785(3) 0.32259(3) 0.01044(10) Uani 1 1 d . . . . .

loop_
_atom_site_aniso_label
_atom_site_aniso_U_11
_atom_site_aniso_U_22
_atom_site_aniso_U_33
_atom_site_aniso_U_23
_atom_site_aniso_U_13
_atom_site_aniso_U_12
Ru1 0.01145(8) 0.00999(9) 0.01051(9) -0.00101(6) 0.00430(7) -0.00123(6)
Cl1 0.0175(3) 0.0175(3) 0.0125(2) 0.0002(2) 0.0033(2) -0.0005(2)
C1 0.0101(10) 0.0209(12) 0.0203(12) 0.0018(10) 0.0041(9) 0.0006(9)
C2 0.0154(11) 0.0146(11) 0.0249(13) -0.0019(10) 0.0097(10) 0.0010(9)
C3 0.0177(11) 0.0180(12) 0.0190(12) -0.0047(10) 0.0125(9) -0.0020(9)
C4 0.0149(11) 0.0180(12) 0.0174(11) 0.0000(9) 0.0087(9) -0.0057(9)
C5 0.0153(11) 0.0151(11) 0.0226(12) -0.0020(10) 0.0066(9) -0.0054(9)
C6 0.0129(10) 0.0196(12) 0.0164(11) -0.0032(9) 0.0035(9) -0.0045(9)
C7 0.0170(12) 0.0277(14) 0.0223(13) 0.0050(11) 0.0026(10) 0.0009(10)
C8 0.0301(14) 0.0206(13) 0.0175(12) 0.0017(10) 0.0074(10) -0.0087(11)
C9 0.0433(18) 0.0435(18) 0.0230(14) 0.0010(13) 0.0182(13) -0.0171(15)
C10 0.058(2) 0.0207(14) 0.0294(16) 0.0078(12) 0.0109(15) 0.0024(14)
Ru2 0.01276(9) 0.01208(9) 0.01039(9) -0.00163(6) 0.00438(7) 0.00075(7)
Cl2 0.0204(3) 0.0292(3) 0.0141(3) -0.0054(2) 0.0019(2) 0.0020(2)
C11 0.0122(11) 0.0182(12) 0.0299(14) -0.0007(10) 0.0106(10) 0.0045(9)
C12 0.0126(11) 0.0197(12) 0.0193(12) -0.0045(10) 0.0016(9) 0.0037(9)
C13 0.0150(11) 0.0189(12) 0.0141(11) 0.0013(9) 0.0037(9) 0.0049(9)
C14 0.0161(11) 0.0145(11) 0.0192(12) -0.0020(9) 0.0044(9) 0.0043(9)
C15 0.0201(12) 0.0230(13) 0.0171(12) -0.0038(10) 0.0083(9) 0.0065(10)
C16 0.0210(12) 0.0231(13) 0.0233(13) 0.0038(10) 0.0162(10) 0.0064(10)
C17 0.0194(13) 0.0207(13) 0.0525(19) -0.0039(13) 0.0169(13) 0.0003(11)
C18 0.0265(13) 0.0172(13) 0.0309(15) -0.0046(11) 0.0083(11) -0.0012(11)
C19 0.0373(18) 0.0246(16) 0.086(3) -0.0118(17) 0.0312(19) -0.0069(14)
C20 0.0365(16) 0.0160(13) 0.0449(18) 0.0033(12) 0.0137(14) 0.0027(12)
Ru3 0.01270(9) 0.01278(9) 0.00985(9) 0.00105(7) 0.00254(7) -0.00224(7)
Cl3 0.0134(2) 0.0284(3) 0.0156(3) -0.0007(2) 0.0023(2) -0.0054(2)
C21 0.0157(11) 0.0179(11) 0.0070(10) 0.0008(8) -0.0003(8) 0.0008(9)
C22 0.0132(10) 0.0190(12) 0.0104(10) -0.0044(9) 0.0010(8) -0.0038(9)
C23 0.0186(11) 0.0137(11) 0.0143(11) -0.0048(9) 0.0015(9) -0.0009(9)
C24 0.0177(11) 0.0203(12) 0.0113(11) -0.0066(9) 0.0046(9) 0.0011(9)
C25 0.0164(11) 0.0224(12) 0.0139(11) -0.0026(9) 0.0080(9) -0.0024(10)
C26 0.0185(11) 0.0183(12) 0.0101(10) 0.0001(9) 0.0044(9) -0.0028(9)
C27 0.0154(11) 0.0199(12) 0.0174(11) 0.0003(10) 0.0011(9) 0.0017(9)
C28 0.0185(12) 0.0266(14) 0.0247(13) -0.0075(11) 0.0043(10) 0.0073(11)
C29 0.0325(16) 0.0435(19) 0.0376(17) -0.0089(15) 0.0205(14) 0.0090(14)
C30 0.0304(15) 0.0271(15) 0.0346(16) -0.0032(13) 0.0043(12) 0.0132(12)
Ru4 0.00946(8) 0.01071(9) 0.00912(8) -0.00095(6) 0.00189(6) -0.00054(6)
Cl4 0.0129(2) 0.0179(3) 0.0186(3) 0.0008(2) -0.0010(2) 0.0015(2)
C31 0.0285(13) 0.0223(13) 0.0072(10) 0.0043(9) 0.0015(9) 0.0004(11)
C32 0.0168(11) 0.0257(13) 0.0135(11) 0.0070(10) -0.0008(9) -0.0046(10)
C33 0.0304(14) 0.0275(14) 0.0149(12) 0.0104(11) 0.0050(10) 0.0114(12)
C34 0.0535(19) 0.0151(13) 0.0169(13) 0.0064(10) -0.0009(12) -0.0017(13)
C35 0.0340(15) 0.0374(17) 0.0190(13) 0.0108(12) 0.0023(11) -0.0211(13)
C36 0.0212(13) 0.0448(17) 0.0124(11) 0.0101(11) 0.0066(10) 0.0003(12)
C37 0.064(2) 0.0293(16) 0.0147(13) -0.0011(12) 0.0085(13) 0.0059(15)
C38 0.116(2) 0.0254(11) 0.0512(14) 0.0023(10) 0.0027(15) 0.0070(13)
C39 0.116(2) 0.0254(11) 0.0512(14) 0.0023(10) 0.0027(15) 0.0070(13)
C40 0.116(2) 0.0254(11) 0.0512(14) 0.0023(10) 0.0027(15) 0.0070(13)
S1 0.0112(2) 0.0109(2) 0.0096(2) -0.00026(19) 0.00268(19) -0.00072(19)
S2 0.0106(2) 0.0111(2) 0.0092(2) -0.00010(19) 0.00206(19) -0.00017(19)

loop_
_atom_type_symbol
_atom_type_description
_atom_type_scat_dispersion_real
_atom_type_scat_dispersion_imag
_atom_type_scat_source
C C 0.0033 0.0016 'International Tables Vol C Tables 4.2.6.8 and 6.1.1.4'
H H 0.0000 0.0000 'International Tables Vol C Tables 4.2.6.8 and 6.1.1.4'
S S 0.1246 0.1234 'International Tables Vol C Tables 4.2.6.8 and 6.1.1.4'
Ru Ru -1.2594 0.8363 'International Tables Vol C Tables 4.2.6.8 and 6.1.1.4'
Cl Cl 0.1484 0.1585 'International Tables Vol C Tables 4.2.6.8 and 6.1.1.4'

loop_
_geom_angle_atom_site_label_1
_geom_angle_atom_site_label_2
_geom_angle_atom_site_label_3
_geom_angle
_geom_angle_site_symmetry_1
_geom_angle_site_symmetry_3
_geom_angle_publ_flag
C6 Ru1 C1 38.07(9) . . ?
C6 Ru1 C3 80.27(9) . . ?
C1 Ru1 C3 67.92(9) . . ?
C6 Ru1 C2 68.06(9) . . ?
C1 Ru1 C2 37.82(9) . . ?
C3 Ru1 C2 37.10(9) . . ?
C6 Ru1 C5 38.12(9) . . ?
C1 Ru1 C5 68.36(9) . . ?
C3 Ru1 C5 66.88(9) . . ?
C2 Ru1 C5 79.53(9) . . ?
C6 Ru1 C4 67.70(9) . . ?
C1 Ru1 C4 80.44(9) . . ?
C3 Ru1 C4 37.60(9) . . ?
C2 Ru1 C4 67.38(9) . . ?
C5 Ru1 C4 36.48(9) . . ?
C6 Ru1 S1 110.69(7) . . ?
C1 Ru1 S1 89.21(7) . . ?
C3 Ru1 S1 127.01(7) . . ?
C2 Ru1 S1 97.12(7) . . ?
C5 Ru1 S1 147.70(7) . . ?
C4 Ru1 S1 164.14(7) . . ?
C6 Ru1 Cl1 150.64(7) . . ?
C1 Ru1 Cl1 156.79(7) . . ?
C3 Ru1 Cl1 90.78(7) . . ?
C2 Ru1 Cl1 119.00(7) . . ?
C5 Ru1 Cl1 112.76(7) . . ?
C4 Ru1 Cl1 88.17(6) . . ?
S1 Ru1 Cl1 97.08(2) . . ?
C6 Ru1 Ru2 103.63(7) . . ?
C1 Ru1 Ru2 114.66(7) . . ?
C3 Ru1 Ru2 176.02(7) . . ?
C2 Ru1 Ru2 143.56(7) . . ?
C5 Ru1 Ru2 116.69(7) . . ?
C4 Ru1 Ru2 144.59(7) . . ?
S1 Ru1 Ru2 51.072(15) . . ?
Cl1 Ru1 Ru2 86.154(18) . . ?
C6 C1 C2 118.1(2) . . ?
C6 C1 C7 121.5(2) . . ?
C2 C1 C7 120.4(2) . . ?
C6 C1 Ru1 69.25(14) . . ?
C2 C1 Ru1 71.53(14) . . ?
C7 C1 Ru1 129.01(17) . . ?
C3 C2 C1 120.4(2) . . ?
C3 C2 Ru1 71.13(14) . . ?
C1 C2 Ru1 70.66(14) . . ?
C3 C2 H2 119.8 . . ?
C1 C2 H2 119.8 . . ?
Ru1 C2 H2 131.2 . . ?
C2 C3 C4 121.4(2) . . ?
C2 C3 Ru1 71.76(14) . . ?
C4 C3 Ru1 73.26(13) . . ?
C2 C3 H3 119.3 . . ?
C4 C3 H3 119.3 . . ?
Ru1 C3 H3 127.9 . . ?
C5 C4 C3 118.3(2) . . ?
C5 C4 C8 124.2(2) . . ?
C3 C4 C8 117.5(2) . . ?
C5 C4 Ru1 70.47(14) . . ?
C3 C4 Ru1 69.14(13) . . ?
C8 C4 Ru1 130.20(18) . . ?
C4 C5 C6 120.3(2) . . ?
C4 C5 Ru1 73.05(14) . . ?
C6 C5 Ru1 68.30(13) . . ?
C4 C5 H5 119.8 . . ?
C6 C5 H5 119.8 . . ?
Ru1 C5 H5 131.7 . . ?
C1 C6 C5 121.3(2) . . ?
C1 C6 Ru1 72.69(14) . . ?
C5 C6 Ru1 73.58(14) . . ?
C1 C6 H6 119.4 . . ?
C5 C6 H6 119.4 . . ?
Ru1 C6 H6 126.3 . . ?
C1 C7 H7A 109.5 . . ?
C1 C7 H7B 109.5 . . ?
H7A C7 H7B 109.5 . . ?
C1 C7 H7C 109.5 . . ?
H7A C7 H7C 109.5 . . ?
H7B C7 H7C 109.5 . . ?
C4 C8 C10 113.6(2) . . ?
C4 C8 C9 109.0(2) . . ?
C10 C8 C9 111.7(3) . . ?
C4 C8 H8 107.4 . . ?
C10 C8 H8 107.4 . . ?
C9 C8 H8 107.4 . . ?
C8 C9 H9A 109.5 . . ?
C8 C9 H9B 109.5 . . ?
H9A C9 H9B 109.5 . . ?
C8 C9 H9C 109.5 . . ?
H9A C9 H9C 109.5 . . ?
H9B C9 H9C 109.5 . . ?
C8 C10 H10A 109.5 . . ?
C8 C10 H10B 109.5 . . ?
H10A C10 H10B 109.5 . . ?
C8 C10 H10C 109.5 . . ?
H10A C10 H10C 109.5 . . ?
H10B C10 H10C 109.5 . . ?
C13 Ru2 C12 38.22(9) . . ?
C13 Ru2 C15 66.91(9) . . ?
C12 Ru2 C15 78.91(9) . . ?
C13 Ru2 C16 79.85(9) . . ?
C12 Ru2 C16 66.64(10) . . ?
C15 Ru2 C16 37.42(10) . . ?
C13 Ru2 C14 37.80(9) . . ?
C12 Ru2 C14 67.99(9) . . ?
C15 Ru2 C14 36.45(9) . . ?
C16 Ru2 C14 67.09(9) . . ?
C13 Ru2 C11 67.81(9) . . ?
C12 Ru2 C11 37.04(10) . . ?
C15 Ru2 C11 66.43(9) . . ?
C16 Ru2 C11 36.50(10) . . ?
C14 Ru2 C11 79.33(9) . . ?
C13 Ru2 S1 127.37(7) . . ?
C12 Ru2 S1 103.35(7) . . ?
C15 Ru2 S1 158.77(7) . . ?
C16 Ru2 S1 123.68(7) . . ?
C14 Ru2 S1 163.47(7) . . ?
C11 Ru2 S1 102.42(7) . . ?
C13 Ru2 Cl2 143.89(7) . . ?
C12 Ru2 Cl2 164.36(7) . . ?
C15 Ru2 Cl2 89.23(7) . . ?
C16 Ru2 Cl2 97.75(7) . . ?
C14 Ru2 Cl2 107.93(6) . . ?
C11 Ru2 Cl2 128.33(7) . . ?
S1 Ru2 Cl2 84.09(2) . . ?
C13 Ru2 Ru1 96.61(7) . . ?
C12 Ru2 Ru1 104.03(7) . . ?
C15 Ru2 Ru1 150.01(7) . . ?
C16 Ru2 Ru1 168.79(7) . . ?
C14 Ru2 Ru1 116.25(7) . . ?
C11 Ru2 Ru1 132.35(7) . . ?
S1 Ru2 Ru1 50.624(14) . . ?
Cl2 Ru2 Ru1 91.350(19) . . ?
C16 C11 C12 118.0(2) . . ?
C16 C11 C17 121.4(3) . . ?
C12 C11 C17 120.6(2) . . ?
C16 C11 Ru2 70.24(14) . . ?
C12 C11 Ru2 67.94(13) . . ?
C17 C11 Ru2 134.15(18) . . ?
C11 C12 C13 121.1(2) . . ?
C11 C12 Ru2 75.02(14) . . ?
C13 C12 Ru2 69.67(13) . . ?
C11 C12 H12 119.5 . . ?
C13 C12 H12 119.5 . . ?
Ru2 C12 H12 128.0 . . ?
C12 C13 C14 121.2(2) . . ?
C12 C13 Ru2 72.11(14) . . ?
C14 C13 Ru2 75.16(14) . . ?
C12 C13 H13 119.4 . . ?
C14 C13 H13 119.4 . . ?
Ru2 C13 H13 125.0 . . ?
C15 C14 C13 116.7(2) . . ?
C15 C14 C18 120.7(2) . . ?
C13 C14 C18 122.7(2) . . ?
C15 C14 Ru2 70.40(14) . . ?
C13 C14 Ru2 67.04(13) . . ?
C18 C14 Ru2 133.24(18) . . ?
C14 C15 C16 122.5(2) . . ?
C14 C15 Ru2 73.15(14) . . ?
C16 C15 Ru2 71.80(14) . . ?
C14 C15 H15 118.7 . . ?
C16 C15 H15 118.7 . . ?
Ru2 C15 H15 128.8 . . ?
C11 C16 C15 120.1(2) . . ?
C11 C16 Ru2 73.26(14) . . ?
C15 C16 Ru2 70.77(14) . . ?
C11 C16 H16 119.9 . . ?
C15 C16 H16 119.9 . . ?
Ru2 C16 H16 128.2 . . ?
C11 C17 H17A 109.5 . . ?
C11 C17 H17B 109.5 . . ?
H17A C17 H17B 109.5 . . ?
C11 C17 H17C 109.5 . . ?
H17A C17 H17C 109.5 . . ?
H17B C17 H17C 109.5 . . ?
C14 C18 C19 114.1(2) . . ?
C14 C18 C20 108.2(2) . . ?
C19 C18 C20 111.4(3) . . ?
C14 C18 H18 107.6 . . ?
C19 C18 H18 107.6 . . ?
C20 C18 H18 107.6 . . ?
C18 C19 H19A 109.5 . . ?
C18 C19 H19B 109.5 . . ?
H19A C19 H19B 109.5 . . ?
C18 C19 H19C 109.5 . . ?
H19A C19 H19C 109.5 . . ?
H19B C19 H19C 109.5 . . ?
C18 C20 H20A 109.5 . . ?
C18 C20 H20B 109.5 . . ?
H20A C20 H20B 109.5 . . ?
C18 C20 H20C 109.5 . . ?
H20A C20 H20C 109.5 . . ?
H20B C20 H20C 109.5 . . ?
C33 Ru3 C32 38.13(11) . . ?
C33 Ru3 C35 67.42(12) . . ?
C32 Ru3 C35 79.65(10) . . ?
C33 Ru3 C36 79.60(11) . . ?
C32 Ru3 C36 66.78(10) . . ?
C35 Ru3 C36 37.33(12) . . ?
C33 Ru3 C34 38.31(12) . . ?
C32 Ru3 C34 68.54(10) . . ?
C35 Ru3 C34 36.54(13) . . ?
C36 Ru3 C34 66.84(12) . . ?
C33 Ru3 C31 67.81(10) . . ?
C32 Ru3 C31 37.35(10) . . ?
C35 Ru3 C31 66.69(10) . . ?
C36 Ru3 C31 36.40(10) . . ?
C34 Ru3 C31 79.59(10) . . ?
C33 Ru3 S2 123.71(8) . . ?
C32 Ru3 S2 101.09(7) . . ?
C35 Ru3 S2 162.09(10) . . ?
C36 Ru3 S2 126.40(9) . . ?
C34 Ru3 S2 159.80(9) . . ?
C31 Ru3 S2 102.95(7) . . ?
C33 Ru3 Cl3 148.92(8) . . ?
C32 Ru3 Cl3 159.69(7) . . ?
C35 Ru3 Cl3 89.05(8) . . ?
C36 Ru3 Cl3 94.06(7) . . ?
C34 Ru3 Cl3 111.27(8) . . ?
C31 Ru3 Cl3 122.47(7) . . ?
S2 Ru3 Cl3 84.57(2) . . ?
C33 Ru3 Ru4 98.76(8) . . ?
C32 Ru3 Ru4 108.88(7) . . ?
C35 Ru3 Ru4 146.42(9) . . ?
C36 Ru3 Ru4 174.77(8) . . ?
C34 Ru3 Ru4 114.86(9) . . ?
C31 Ru3 Ru4 138.40(7) . . ?
S2 Ru3 Ru4 50.514(14) . . ?
Cl3 Ru3 Ru4 89.860(18) . . ?
C22 C21 C26 118.0(2) . . ?
C22 C21 C27 121.0(2) . . ?
C26 C21 C27 121.0(2) . . ?
C22 C21 Ru4 69.47(13) . . ?
C26 C21 Ru4 71.38(13) . . ?
C27 C21 Ru4 130.18(16) . . ?
C21 C22 C23 121.5(2) . . ?
C21 C22 Ru4 72.71(13) . . ?
C23 C22 Ru4 74.24(13) . . ?
C21 C22 H22 119.2 . . ?
C23 C22 H22 119.2 . . ?
Ru4 C22 H22 125.6 . . ?
C24 C23 C22 120.6(2) . . ?
C24 C23 Ru4 73.32(14) . . ?
C22 C23 Ru4 68.07(13) . . ?
C24 C23 H23 119.7 . . ?
C22 C23 H23 119.7 . . ?
Ru4 C23 H23 131.8 . . ?
C23 C24 C25 117.5(2) . . ?
C23 C24 C28 123.7(2) . . ?
C25 C24 C28 118.8(2) . . ?
C23 C24 Ru4 70.44(14) . . ?
C25 C24 Ru4 68.32(13) . . ?
C28 C24 Ru4 131.39(17) . . ?
C26 C25 C24 121.9(2) . . ?
C26 C25 Ru4 71.89(14) . . ?
C24 C25 Ru4 74.18(14) . . ?
C26 C25 H25 119.0 . . ?
C24 C25 H25 119.0 . . ?
Ru4 C25 H25 127.0 . . ?
C25 C26 C21 120.2(2) . . ?
C25 C26 Ru4 71.14(14) . . ?
C21 C26 Ru4 70.80(13) . . ?
C25 C26 H26 119.9 . . ?
C21 C26 H26 119.9 . . ?
Ru4 C26 H26 130.8 . . ?
C21 C27 H27A 109.5 . . ?
C21 C27 H27B 109.5 . . ?
H27A C27 H27B 109.5 . . ?
C21 C27 H27C 109.5 . . ?
H27A C27 H27C 109.5 . . ?
H27B C27 H27C 109.5 . . ?
C24 C28 C30 113.9(2) . . ?
C24 C28 C29 109.2(2) . . ?
C30 C28 C29 110.6(2) . . ?
C24 C28 H28 107.7 . . ?
C30 C28 H28 107.7 . . ?
C29 C28 H28 107.7 . . ?
C28 C29 H29A 109.5 . . ?
C28 C29 H29B 109.5 . . ?
H29A C29 H29B 109.5 . . ?
C28 C29 H29C 109.5 . . ?
H29A C29 H29C 109.5 . . ?
H29B C29 H29C 109.5 . . ?
C28 C30 H30A 109.5 . . ?
C28 C30 H30B 109.5 . . ?
H30A C30 H30B 109.5 . . ?
C28 C30 H30C 109.5 . . ?
H30A C30 H30C 109.5 . . ?
H30B C30 H30C 109.5 . . ?
C22 Ru4 C25 79.81(9) . . ?
C22 Ru4 C21 37.82(9) . . ?
C25 Ru4 C21 67.68(9) . . ?
C22 Ru4 C26 67.82(9) . . ?
C25 Ru4 C26 36.97(9) . . ?
C21 Ru4 C26 37.83(9) . . ?
C22 Ru4 C23 37.70(9) . . ?
C25 Ru4 C23 66.47(9) . . ?
C21 Ru4 C23 67.75(9) . . ?
C26 Ru4 C23 79.03(9) . . ?
C22 Ru4 C24 67.21(9) . . ?
C25 Ru4 C24 37.50(9) . . ?
C21 Ru4 C24 80.02(9) . . ?
C26 Ru4 C24 67.16(9) . . ?
C23 Ru4 C24 36.24(9) . . ?
C22 Ru4 S2 107.78(7) . . ?
C25 Ru4 S2 128.10(7) . . ?
C21 Ru4 S2 87.27(6) . . ?
C26 Ru4 S2 96.95(7) . . ?
C23 Ru4 S2 144.33(6) . . ?
C24 Ru4 S2 164.11(7) . . ?
C22 Ru4 Cl4 153.82(7) . . ?
C25 Ru4 Cl4 91.00(7) . . ?
C21 Ru4 Cl4 155.31(7) . . ?
C26 Ru4 Cl4 117.51(6) . . ?
C23 Ru4 Cl4 116.24(6) . . ?
C24 Ru4 Cl4 90.60(6) . . ?
S2 Ru4 Cl4 97.22(2) . . ?
C22 Ru4 Ru3 102.09(7) . . ?
C25 Ru4 Ru3 178.04(6) . . ?
C21 Ru4 Ru3 113.51(6) . . ?
C26 Ru4 Ru3 143.29(7) . . ?
C23 Ru4 Ru3 115.34(7) . . ?
C24 Ru4 Ru3 143.70(7) . . ?
S2 Ru4 Ru3 50.964(15) . . ?
Cl4 Ru4 Ru3 87.485(18) . . ?
C36 C31 C32 117.8(3) . . ?
C36 C31 C37 121.7(3) . . ?
C32 C31 C37 120.6(3) . . ?
C36 C31 Ru3 70.03(15) . . ?
C32 C31 Ru3 67.94(14) . . ?
C37 C31 Ru3 133.61(18) . . ?
C33 C32 C31 120.5(2) . . ?
C33 C32 Ru3 69.87(14) . . ?
C31 C32 Ru3 74.71(14) . . ?
C33 C32 H32 119.7 . . ?
C31 C32 H32 119.7 . . ?
Ru3 C32 H32 127.8 . . ?
C32 C33 C34 121.0(3) . . ?
C32 C33 Ru3 72.00(15) . . ?
C34 C33 Ru3 73.95(16) . . ?
C32 C33 H33 119.5 . . ?
C34 C33 H33 119.5 . . ?
Ru3 C33 H33 126.5 . . ?
C35 C34 C33 117.5(3) . . ?
C35 C34 C38 118.2(4) . . ?
C33 C34 C38 124.3(4) . . ?
C35 C34 Ru3 71.06(16) . . ?
C33 C34 Ru3 67.74(15) . . ?
C38 C34 Ru3 133.7(2) . . ?
C34 C35 C36 121.3(3) . . ?
C34 C35 Ru3 72.40(16) . . ?
C36 C35 Ru3 71.55(15) . . ?
C34 C35 H35 119.4 . . ?
C36 C35 H35 119.4 . . ?
Ru3 C35 H35 129.1 . . ?
C31 C36 C35 121.6(3) . . ?
C31 C36 Ru3 73.58(15) . . ?
C35 C36 Ru3 71.11(16) . . ?
C31 C36 H36 119.2 . . ?
C35 C36 H36 119.2 . . ?
Ru3 C36 H36 128.5 . . ?
C31 C37 H37A 109.5 . . ?
C31 C37 H37B 109.5 . . ?
H37A C37 H37B 109.5 . . ?
C31 C37 H37C 109.5 . . ?
H37A C37 H37C 109.5 . . ?
H37B C37 H37C 109.5 . . ?
C39 C38 C34 117.0(4) . . ?
C39 C38 C40 110.9(4) . . ?
C34 C38 C40 109.8(3) . . ?
C39 C38 H38 106.2 . . ?
C34 C38 H38 106.2 . . ?
C40 C38 H38 106.2 . . ?
C38 C39 H39A 109.5 . . ?
C38 C39 H39B 109.5 . . ?
H39A C39 H39B 109.5 . . ?
C38 C39 H39C 109.5 . . ?
H39A C39 H39C 109.5 . . ?
H39B C39 H39C 109.5 . . ?
C38 C40 H40A 109.5 . . ?
C38 C40 H40B 109.5 . . ?
H40A C40 H40B 109.5 . . ?
C38 C40 H40C 109.5 . . ?
H40A C40 H40C 109.5 . . ?
H40B C40 H40C 109.5 . . ?
S2 S1 Ru1 112.35(3) . . ?
S2 S1 Ru2 110.24(3) . . ?
Ru1 S1 Ru2 78.30(2) . . ?
S1 S2 Ru4 115.03(3) . . ?
S1 S2 Ru3 110.03(3) . . ?
Ru4 S2 Ru3 78.52(2) . . ?

loop_
_geom_bond_atom_site_label_1
_geom_bond_atom_site_label_2
_geom_bond_distance
_geom_bond_site_symmetry_2
_geom_bond_publ_flag
Ru1 C6 2.155(2) . ?
Ru1 C1 2.200(2) . ?
Ru1 C3 2.203(2) . ?
Ru1 C2 2.211(2) . ?
Ru1 C5 2.224(2) . ?
Ru1 C4 2.258(2) . ?
Ru1 S1 2.3202(6) . ?
Ru1 Cl1 2.4225(6) . ?
Ru1 Ru2 2.9392(3) . ?
C1 C6 1.421(4) . ?
C1 C2 1.429(4) . ?
C1 C7 1.503(4) . ?
C2 C3 1.404(4) . ?
C2 H2 0.9500 . ?
C3 C4 1.438(3) . ?
C3 H3 0.9500 . ?
C4 C5 1.403(3) . ?
C4 C8 1.507(3) . ?
C5 C6 1.431(4) . ?
C5 H5 0.9500 . ?
C6 H6 0.9500 . ?
C7 H7A 0.9800 . ?
C7 H7B 0.9800 . ?
C7 H7C 0.9800 . ?
C8 C10 1.519(4) . ?
C8 C9 1.535(4) . ?
C8 H8 1.0000 . ?
C9 H9A 0.9800 . ?
C9 H9B 0.9800 . ?
C9 H9C 0.9800 . ?
C10 H10A 0.9800 . ?
C10 H10B 0.9800 . ?
C10 H10C 0.9800 . ?
Ru2 C13 2.149(2) . ?
Ru2 C12 2.181(2) . ?
Ru2 C15 2.220(2) . ?
Ru2 C16 2.234(2) . ?
Ru2 C14 2.256(2) . ?
Ru2 C11 2.273(2) . ?
Ru2 S1 2.3350(6) . ?
Ru2 Cl2 2.4366(7) . ?
C11 C16 1.412(4) . ?
C11 C12 1.418(4) . ?
C11 C17 1.502(4) . ?
C12 C13 1.418(4) . ?
C12 H12 0.9500 . ?
C13 C14 1.430(3) . ?
C13 H13 0.9500 . ?
C14 C15 1.400(4) . ?
C14 C18 1.514(4) . ?
C15 C16 1.429(4) . ?
C15 H15 0.9500 . ?
C16 H16 0.9500 . ?
C17 H17A 0.9800 . ?
C17 H17B 0.9800 . ?
C17 H17C 0.9800 . ?
C18 C19 1.520(4) . ?
C18 C20 1.533(4) . ?
C18 H18 1.0000 . ?
C19 H19A 0.9800 . ?
C19 H19B 0.9800 . ?
C19 H19C 0.9800 . ?
C20 H20A 0.9800 . ?
C20 H20B 0.9800 . ?
C20 H20C 0.9800 . ?
Ru3 C33 2.145(3) . ?
Ru3 C32 2.173(2) . ?
Ru3 C35 2.211(3) . ?
Ru3 C36 2.216(3) . ?
Ru3 C34 2.228(3) . ?
Ru3 C31 2.262(2) . ?
Ru3 S2 2.3299(6) . ?
Ru3 Cl3 2.4209(6) . ?
Ru3 Ru4 2.9395(4) . ?
C21 C22 1.414(3) . ?
C21 C26 1.430(3) . ?
C21 C27 1.502(3) . ?
C21 Ru4 2.201(2) . ?
C22 C23 1.423(3) . ?
C22 Ru4 2.159(2) . ?
C22 H22 0.9500 . ?
C23 C24 1.405(3) . ?
C23 Ru4 2.240(2) . ?
C23 H23 0.9500 . ?
C24 C25 1.441(4) . ?
C24 C28 1.514(3) . ?
C24 Ru4 2.277(2) . ?
C25 C26 1.398(3) . ?
C25 Ru4 2.199(2) . ?
C25 H25 0.9500 . ?
C26 Ru4 2.209(2) . ?
C26 H26 0.9500 . ?
C27 H27A 0.9800 . ?
C27 H27B 0.9800 . ?
C27 H27C 0.9800 . ?
C28 C30 1.519(4) . ?
C28 C29 1.537(4) . ?
C28 H28 1.0000 . ?
C29 H29A 0.9800 . ?
C29 H29B 0.9800 . ?
C29 H29C 0.9800 . ?
C30 H30A 0.9800 . ?
C30 H30B 0.9800 . ?
C30 H30C 0.9800 . ?
Ru4 S2 2.3150(6) . ?
Ru4 Cl4 2.4224(6) . ?
C31 C36 1.399(4) . ?
C31 C32 1.423(4) . ?
C31 C37 1.499(4) . ?
C32 C33 1.411(4) . ?
C32 H32 0.9500 . ?
C33 C34 1.437(4) . ?
C33 H33 0.9500 . ?
C34 C35 1.391(5) . ?
C34 C38 1.509(5) . ?
C35 C36 1.417(5) . ?
C35 H35 0.9500 . ?
C36 H36 0.9500 . ?
C37 H37A 0.9800 . ?
C37 H37B 0.9800 . ?
C37 H37C 0.9800 . ?
C38 C39 1.417(7) . ?
C38 C40 1.522(6) . ?
C38 H38 1.0000 . ?
C39 H39A 0.9800 . ?
C39 H39B 0.9800 . ?
C39 H39C 0.9800 . ?
C40 H40A 0.9800 . ?
C40 H40B 0.9800 . ?
C40 H40C 0.9800 . ?
S1 S2 2.1089(8) . ?

loop_
_geom_torsion_atom_site_label_1
_geom_torsion_atom_site_label_2
_geom_torsion_atom_site_label_3
_geom_torsion_atom_site_label_4
_geom_torsion
_geom_torsion_site_symmetry_1
_geom_torsion_site_symmetry_2
_geom_torsion_site_symmetry_3
_geom_torsion_site_symmetry_4
_geom_torsion_publ_flag
C6 C1 C2 C3 0.1(3) . . . . ?
C7 C1 C2 C3 -177.9(2) . . . . ?
Ru1 C1 C2 C3 -52.9(2) . . . . ?
C6 C1 C2 Ru1 53.03(19) . . . . ?
C7 C1 C2 Ru1 -125.0(2) . . . . ?
C1 C2 C3 C4 -3.5(4) . . . . ?
Ru1 C2 C3 C4 -56.2(2) . . . . ?
C1 C2 C3 Ru1 52.7(2) . . . . ?
C2 C3 C4 C5 3.2(3) . . . . ?
Ru1 C3 C4 C5 -52.3(2) . . . . ?
C2 C3 C4 C8 -179.0(2) . . . . ?
Ru1 C3 C4 C8 125.5(2) . . . . ?
C2 C3 C4 Ru1 55.5(2) . . . . ?
C3 C4 C5 C6 0.4(3) . . . . ?
C8 C4 C5 C6 -177.2(2) . . . . ?
Ru1 C4 C5 C6 -51.2(2) . . . . ?
C3 C4 C5 Ru1 51.65(19) . . . . ?
C8 C4 C5 Ru1 -125.9(2) . . . . ?
C2 C1 C6 C5 3.5(3) . . . . ?
C7 C1 C6 C5 -178.5(2) . . . . ?
Ru1 C1 C6 C5 57.6(2) . . . . ?
C2 C1 C6 Ru1 -54.13(19) . . . . ?
C7 C1 C6 Ru1 123.9(2) . . . . ?
C4 C5 C6 C1 -3.8(4) . . . . ?
Ru1 C5 C6 C1 -57.2(2) . . . . ?
C4 C5 C6 Ru1 53.4(2) . . . . ?
C5 C4 C8 C10 20.1(4) . . . . ?
C3 C4 C8 C10 -157.5(2) . . . . ?
Ru1 C4 C8 C10 -72.4(3) . . . . ?
C5 C4 C8 C9 -105.2(3) . . . . ?
C3 C4 C8 C9 77.2(3) . . . . ?
Ru1 C4 C8 C9 162.3(2) . . . . ?
C16 C11 C12 C13 3.4(3) . . . . ?
C17 C11 C12 C13 -176.2(2) . . . . ?
Ru2 C11 C12 C13 54.5(2) . . . . ?
C16 C11 C12 Ru2 -51.0(2) . . . . ?
C17 C11 C12 Ru2 129.3(2) . . . . ?
C11 C12 C13 C14 2.4(4) . . . . ?
Ru2 C12 C13 C14 59.3(2) . . . . ?
C11 C12 C13 Ru2 -57.0(2) . . . . ?
C12 C13 C14 C15 -6.2(3) . . . . ?
Ru2 C13 C14 C15 51.6(2) . . . . ?
C12 C13 C14 C18 174.4(2) . . . . ?
Ru2 C13 C14 C18 -127.7(2) . . . . ?
C12 C13 C14 Ru2 -57.9(2) . . . . ?
C13 C14 C15 C16 4.5(4) . . . . ?
C18 C14 C15 C16 -176.1(2) . . . . ?
Ru2 C14 C15 C16 54.5(2) . . . . ?
C13 C14 C15 Ru2 -50.03(19) . . . . ?
C18 C14 C15 Ru2 129.4(2) . . . . ?
C12 C11 C16 C15 -5.1(3) . . . . ?
C17 C11 C16 C15 174.5(2) . . . . ?
Ru2 C11 C16 C15 -55.1(2) . . . . ?
C12 C11 C16 Ru2 50.0(2) . . . . ?
C17 C11 C16 Ru2 -130.4(2) . . . . ?
C14 C15 C16 C11 1.2(4) . . . . ?
Ru2 C15 C16 C11 56.3(2) . . . . ?
C14 C15 C16 Ru2 -55.1(2) . . . . ?
C15 C14 C18 C19 -123.7(3) . . . . ?
C13 C14 C18 C19 55.7(4) . . . . ?
Ru2 C14 C18 C19 -32.4(4) . . . . ?
C15 C14 C18 C20 111.7(3) . . . . ?
C13 C14 C18 C20 -68.9(3) . . . . ?
Ru2 C14 C18 C20 -157.0(2) . . . . ?
C26 C21 C22 C23 4.2(3) . . . . ?
C27 C21 C22 C23 -176.3(2) . . . . ?
Ru4 C21 C22 C23 58.4(2) . . . . ?
C26 C21 C22 Ru4 -54.18(19) . . . . ?
C27 C21 C22 Ru4 125.4(2) . . . . ?
C21 C22 C23 C24 -4.3(4) . . . . ?
Ru4 C22 C23 C24 53.3(2) . . . . ?
C21 C22 C23 Ru4 -57.6(2) . . . . ?
C22 C23 C24 C25 0.3(3) . . . . ?
Ru4 C23 C24 C25 51.18(19) . . . . ?
C22 C23 C24 C28 -178.3(2) . . . . ?
Ru4 C23 C24 C28 -127.3(2) . . . . ?
C22 C23 C24 Ru4 -50.9(2) . . . . ?
C23 C24 C25 C26 3.9(3) . . . . ?
C28 C24 C25 C26 -177.5(2) . . . . ?
Ru4 C24 C25 C26 56.1(2) . . . . ?
C23 C24 C25 Ru4 -52.2(2) . . . . ?
C28 C24 C25 Ru4 126.4(2) . . . . ?
C24 C25 C26 C21 -4.1(4) . . . . ?
Ru4 C25 C26 C21 53.1(2) . . . . ?
C24 C25 C26 Ru4 -57.2(2) . . . . ?
C22 C21 C26 C25 0.0(3) . . . . ?
C27 C21 C26 C25 -179.5(2) . . . . ?
Ru4 C21 C26 C25 -53.2(2) . . . . ?
C22 C21 C26 Ru4 53.25(19) . . . . ?
C27 C21 C26 Ru4 -126.3(2) . . . . ?
C23 C24 C28 C30 10.7(4) . . . . ?
C25 C24 C28 C30 -167.8(2) . . . . ?
Ru4 C24 C28 C30 -82.3(3) . . . . ?
C23 C24 C28 C29 -113.5(3) . . . . ?
C25 C24 C28 C29 68.0(3) . . . . ?
Ru4 C24 C28 C29 153.6(2) . . . . ?
C36 C31 C32 C33 3.9(4) . . . . ?
C37 C31 C32 C33 -176.4(2) . . . . ?
Ru3 C31 C32 C33 54.9(2) . . . . ?
C36 C31 C32 Ru3 -50.9(2) . . . . ?
C37 C31 C32 Ru3 128.7(2) . . . . ?
C31 C32 C33 C34 0.5(4) . . . . ?
Ru3 C32 C33 C34 57.7(2) . . . . ?
C31 C32 C33 Ru3 -57.2(2) . . . . ?
C32 C33 C34 C35 -4.2(4) . . . . ?
Ru3 C33 C34 C35 52.5(2) . . . . ?
C32 C33 C34 C38 174.6(3) . . . . ?
Ru3 C33 C34 C38 -128.6(3) . . . . ?
C32 C33 C34 Ru3 -56.8(2) . . . . ?
C33 C34 C35 C36 3.5(4) . . . . ?
C38 C34 C35 C36 -175.4(3) . . . . ?
Ru3 C34 C35 C36 54.5(2) . . . . ?
C33 C34 C35 Ru3 -50.9(2) . . . . ?
C38 C34 C35 Ru3 130.2(3) . . . . ?
C32 C31 C36 C35 -4.7(4) . . . . ?
C37 C31 C36 C35 175.7(2) . . . . ?
Ru3 C31 C36 C35 -54.7(2) . . . . ?
C32 C31 C36 Ru3 50.0(2) . . . . ?
C37 C31 C36 Ru3 -129.6(2) . . . . ?
C34 C35 C36 C31 1.0(4) . . . . ?
Ru3 C35 C36 C31 55.8(2) . . . . ?
C34 C35 C36 Ru3 -54.9(2) . . . . ?
C35 C34 C38 C39 -127.8(5) . . . . ?
C33 C34 C38 C39 53.4(6) . . . . ?
Ru3 C34 C38 C39 -37.6(7) . . . . ?
C35 C34 C38 C40 104.7(5) . . . . ?
C33 C34 C38 C40 -74.1(5) . . . . ?
Ru3 C34 C38 C40 -165.1(3) . . . . ?
